data_4501211
loop_
_publ_author_name
'Awwadi, Firas'
'Willett, Roger D.'
'Twamley, Brendan'

_publ_section_title
;
 Tuning Molecular Structures Using Weak Noncovalent Interactions:
 Theoretical Study and Structure
 oftrans-Bis(2-chloropyridine)dihalocopper(II)
 andtrans-Bis(3-chloropyridine)dibromocopper(II)
;
_journal_issue 12
_journal_name_full 'Crystal Growth &amp; Design'
_journal_page_first 5316
_journal_paper_doi 10.1021/cg200893n
_journal_volume 11
_journal_year 2011
_chemical_formula_moiety 'C10 H8 Br2 Cl2 Cu N2'
_chemical_formula_sum 'C10 H8 Br2 Cl2 Cu N2'
_chemical_formula_weight 450.44
_chemical_name_common (3-ClPy)2CuBr2
_chemical_name_systematic
; 
 ? 
;
_space_group_IT_number 14
_symmetry_cell_setting monoclinic
_symmetry_space_group_name_Hall '-P 2ybc'
_symmetry_space_group_name_H-M 'P 1 21/c 1'
_atom_sites_solution_hydrogens geom
_atom_sites_solution_primary direct
_atom_sites_solution_secondary difmap
_audit_creation_method SHELXL-97
_cell_angle_alpha 90.00
_cell_angle_beta 90.521(2)
_cell_angle_gamma 90.00
_cell_formula_units_Z 2
_cell_length_a 3.9041(5)
_cell_length_b 13.8156(16)
_cell_length_c 12.1585(14)
_cell_measurement_reflns_used 2326
_cell_measurement_temperature 86(2)
_cell_measurement_theta_max 30.00
_cell_measurement_theta_min 2.23
_cell_volume 655.77(14)
_computing_cell_refinement 'Bruker SAINT+ v. 6.45'
_computing_data_collection 'Bruker SMART v. 5.626'
_computing_data_reduction 'Bruker SAINT+ v. 6.45'
_computing_molecular_graphics 'XP, Bruker SHELXTL v. 6.12'
_computing_publication_material 'XCIF, Bruker SHELXTL v. 6.12'
_computing_structure_refinement 'XL, Bruker SHELXTL v. 6.12'
_computing_structure_solution 'XS, Bruker SHELXTL v. 6.12'
_diffrn_ambient_temperature 86(2)
_diffrn_detector_area_resol_mean 8.3
_diffrn_measured_fraction_theta_full 1.000
_diffrn_measured_fraction_theta_max 1.000
_diffrn_measurement_device_type 'Bruker/Siemens SMART APEX'
_diffrn_measurement_method \w
_diffrn_radiation_monochromator graphite
_diffrn_radiation_source 'normal-focus sealed tube'
_diffrn_radiation_type MoK\a
_diffrn_radiation_wavelength 0.71073
_diffrn_reflns_av_R_equivalents 0.0403
_diffrn_reflns_av_sigmaI/netI 0.0438
_diffrn_reflns_limit_h_max 5
_diffrn_reflns_limit_h_min -5
_diffrn_reflns_limit_k_max 16
_diffrn_reflns_limit_k_min -17
_diffrn_reflns_limit_l_max 15
_diffrn_reflns_limit_l_min -15
_diffrn_reflns_number 5656
_diffrn_reflns_theta_full 27.50
_diffrn_reflns_theta_max 27.50
_diffrn_reflns_theta_min 2.23
_diffrn_standards_decay_% <0.01
_exptl_absorpt_coefficient_mu 8.142
_exptl_absorpt_correction_T_max 0.8541
_exptl_absorpt_correction_T_min 0.1434
_exptl_absorpt_correction_type multi-scan
_exptl_absorpt_process_details '(SADABS: SAINT+, 2001)'
_exptl_crystal_colour green
_exptl_crystal_density_diffrn 2.281
_exptl_crystal_density_method 'not measured'
_exptl_crystal_description needle
_exptl_crystal_F_000 430
_exptl_crystal_size_max 0.39
_exptl_crystal_size_mid 0.02
_exptl_crystal_size_min 0.02
_refine_diff_density_max 1.228
_refine_diff_density_min -0.670
_refine_diff_density_rms 0.178
_refine_ls_extinction_method none
_refine_ls_goodness_of_fit_ref 1.030
_refine_ls_hydrogen_treatment constr
_refine_ls_matrix_type full
_refine_ls_number_parameters 79
_refine_ls_number_reflns 1501
_refine_ls_number_restraints 0
_refine_ls_restrained_S_all 1.030
_refine_ls_R_factor_all 0.0478
_refine_ls_R_factor_gt 0.0364
_refine_ls_shift/su_max 0.001
_refine_ls_shift/su_mean 0.000
_refine_ls_structure_factor_coef Fsqd
_refine_ls_weighting_details 'calc w=1/[\s^2^(Fo^2^)+(0.0460P)^2^] where P=(Fo^2^+2Fc^2^)/3'
_refine_ls_weighting_scheme calc
_refine_ls_wR_factor_gt 0.0783
_refine_ls_wR_factor_ref 0.0817
_reflns_number_gt 1250
_reflns_number_total 1501
_reflns_threshold_expression >2sigma(I)
_cod_data_source_file cg200893n_si_003.cif
_cod_data_source_block bt690
_cod_depositor_comments
;
The following automatic conversions were performed:

'_symmetry_cell_setting' value 'Monoclinic' changed to 'monoclinic'
according to /home/saulius/struct/CIF-dictionaries/cif_core.dic
dictionary named 'cif_core.dic' version 2.4.1 from 2010-06-29.

Automatic conversion script
Id: cif_fix_values 1715 2011-07-08 13:25:40Z adriana 
;
_cod_original_sg_symbol_H-M P2(1)/c
_cod_database_code 4501211

loop_
_symmetry_equiv_pos_as_xyz
'x, y, z'
'-x, y+1/2, -z+1/2'
'-x, -y, -z'
'x, -y-1/2, z-1/2'

loop_
_atom_site_label
_atom_site_type_symbol
_atom_site_fract_x
_atom_site_fract_y
_atom_site_fract_z
_atom_site_U_iso_or_equiv
_atom_site_adp_type
_atom_site_occupancy
_atom_site_symmetry_multiplicity
_atom_site_calc_flag
_atom_site_refinement_flags
Br1 Br 0.12004(10) 0.53462(3) 0.34529(3) 0.01096(14) Uani 1 1 d .
Cu1 Cu 0.5000 0.5000 0.5000 0.01248(19) Uani 1 2 d S
Cl1 Cl 0.7832(3) 0.88783(8) 0.40314(9) 0.0180(3) Uani 1 1 d .
N1 N 0.5069(9) 0.6413(3) 0.5413(3) 0.0114(7) Uani 1 1 d .
C2 C 0.6196(10) 0.7092(3) 0.4713(4) 0.0130(9) Uani 1 1 d .
H2 H 0.6971 0.6897 0.4008 0.016 Uiso 1 1 calc R
C3 C 0.6269(10) 0.8062(3) 0.4981(4) 0.0116(9) Uani 1 1 d .
C4 C 0.5113(11) 0.8363(3) 0.6001(4) 0.0148(9) Uani 1 1 d .
H4 H 0.5159 0.9027 0.6203 0.018 Uiso 1 1 calc R
C5 C 0.3894(11) 0.7668(3) 0.6711(4) 0.0144(9) Uani 1 1 d .
H5 H 0.3008 0.7851 0.7406 0.017 Uiso 1 1 calc R
C6 C 0.3971(11) 0.6701(3) 0.6404(3) 0.0119(9) Uani 1 1 d .
H6 H 0.3221 0.6226 0.6913 0.014 Uiso 1 1 calc R

loop_
_atom_site_aniso_label
_atom_site_aniso_U_11
_atom_site_aniso_U_22
_atom_site_aniso_U_33
_atom_site_aniso_U_23
_atom_site_aniso_U_13
_atom_site_aniso_U_12
Br1 0.0108(2) 0.0102(2) 0.0118(2) 0.00010(16) -0.00100(15) 0.00043(15)
Cu1 0.0171(4) 0.0075(4) 0.0127(4) -0.0014(3) -0.0050(3) 0.0010(3)
Cl1 0.0211(6) 0.0122(6) 0.0206(6) 0.0049(4) 0.0015(4) -0.0019(4)
N1 0.0113(17) 0.0083(18) 0.0145(19) -0.0003(14) -0.0046(14) 0.0012(13)
C2 0.010(2) 0.015(2) 0.014(2) -0.0019(18) -0.0025(17) 0.0035(16)
C3 0.009(2) 0.012(2) 0.013(2) 0.0033(17) -0.0046(16) -0.0009(15)
C4 0.015(2) 0.009(2) 0.020(2) -0.0020(18) -0.0036(18) 0.0001(16)
C5 0.015(2) 0.017(2) 0.010(2) -0.0025(18) -0.0010(17) 0.0029(17)
C6 0.013(2) 0.011(2) 0.011(2) 0.0008(16) -0.0017(17) -0.0016(16)

loop_
_atom_type_symbol
_atom_type_description
_atom_type_scat_dispersion_real
_atom_type_scat_dispersion_imag
_atom_type_scat_source
C C 0.0033 0.0016 'International Tables Vol C Tables 4.2.6.8 and 6.1.1.4'
H H 0.0000 0.0000 'International Tables Vol C Tables 4.2.6.8 and 6.1.1.4'
N N 0.0061 0.0033 'International Tables Vol C Tables 4.2.6.8 and 6.1.1.4'
Cl Cl 0.1484 0.1585 'International Tables Vol C Tables 4.2.6.8 and 6.1.1.4'
Cu Cu 0.3201 1.2651 'International Tables Vol C Tables 4.2.6.8 and 6.1.1.4'
Br Br -0.2901 2.4595 'International Tables Vol C Tables 4.2.6.8 and 6.1.1.4'

loop_
_geom_angle_atom_site_label_1
_geom_angle_atom_site_label_2
_geom_angle_atom_site_label_3
_geom_angle
_geom_angle_site_symmetry_1
_geom_angle_site_symmetry_3
N1 Cu1 N1 180.0(2) 3_666 .
N1 Cu1 Br1 89.50(10) 3_666 .
N1 Cu1 Br1 90.50(10) . .
N1 Cu1 Br1 90.50(10) 3_666 3_666
N1 Cu1 Br1 89.50(10) . 3_666
Br1 Cu1 Br1 180.0 . 3_666
C6 N1 C2 118.1(4) . .
C6 N1 Cu1 120.4(3) . .
C2 N1 Cu1 121.5(3) . .
N1 C2 C3 122.3(4) . .
N1 C2 H2 118.9 . .
C3 C2 H2 118.9 . .
C2 C3 C4 119.8(4) . .
C2 C3 Cl1 118.8(4) . .
C4 C3 Cl1 121.4(3) . .
C5 C4 C3 117.9(4) . .
C5 C4 H4 121.0 . .
C3 C4 H4 121.0 . .
C4 C5 C6 119.6(4) . .
C4 C5 H5 120.2 . .
C6 C5 H5 120.2 . .
N1 C6 C5 122.3(4) . .
N1 C6 H6 118.9 . .
C5 C6 H6 118.9 . .

loop_
_geom_bond_atom_site_label_1
_geom_bond_atom_site_label_2
_geom_bond_distance
_geom_bond_site_symmetry_2
Br1 Cu1 2.4324(5) .
Cu1 N1 2.016(4) 3_666
Cu1 N1 2.016(4) .
Cu1 Br1 2.4324(5) 3_666
Cl1 C3 1.729(4) .
N1 C6 1.344(5) .
N1 C2 1.343(6) .
C2 C3 1.379(6) .
C2 H2 0.9500 .
C3 C4 1.387(6) .
C4 C5 1.378(6) .
C4 H4 0.9500 .
C5 C6 1.388(6) .
C5 H5 0.9500 .
C6 H6 0.9500 .
